data_4060132
loop_
_publ_author_name
'Rainer Vollmerhaus'
'Robert Tomaszewski'
'Pengcheng Shao'
'Nicholas J. Taylor'
'Kevin J. Wiacek'
'Stewart P. Lewis'
'Abdulaziz Al-Humydi'
'Scott Collins'

_journal_name_full Organometallics
_journal_paper_doi 10.1021/om0492350
_journal_year 2005
_chemical_formula_sum 'C39.7 H34.1 Cl0.3 F10 N4 P Zr'
_chemical_formula_weight 890.03
_space_group_IT_number 14
_symmetry_cell_setting monoclinic
_symmetry_space_group_name_Hall '-P 2ybc'
_symmetry_space_group_name_H-M 'P 1 21/c 1'
_atom_sites_solution_hydrogens geom
_atom_sites_solution_primary 'Patterson and Fourier'
_atom_sites_solution_secondary difmap
_cell_angle_alpha 90.00
_cell_angle_beta 101.416(5)
_cell_angle_gamma 90.00
_cell_formula_units_Z 4
_cell_length_a 15.0737(13)
_cell_length_b 11.8652(10)
_cell_length_c 21.633(2)
_cell_measurement_reflns_used 25
_cell_measurement_temperature 160(2)
_cell_measurement_theta_max 15.76
_cell_measurement_theta_min 11.64
_cell_volume 3792.6(6)
_diffrn_ambient_temperature 160(2)
_diffrn_detector_area_resol_mean ?
_diffrn_measurement_device_type 'Siemens P4'
_diffrn_measurement_method Omega
_diffrn_radiation_monochromator graphite
_diffrn_radiation_source 'fine-focus sealed tube'
_diffrn_radiation_type MoK\a
_diffrn_radiation_wavelength 0.71073
_diffrn_reflns_av_R_equivalents 0.0131
_diffrn_reflns_av_sigmaI/netI 0.0228
_diffrn_reflns_limit_h_max 19
_diffrn_reflns_limit_h_min 0
_diffrn_reflns_limit_k_max 15
_diffrn_reflns_limit_k_min 0
_diffrn_reflns_limit_l_max 28
_diffrn_reflns_limit_l_min -28
_diffrn_reflns_number 9459
_diffrn_reflns_theta_max 28.00
_diffrn_reflns_theta_min 2.13
_diffrn_standards_decay_% +/-2%
_diffrn_standards_interval_count 100
_diffrn_standards_interval_time ?
_diffrn_standards_number 3
_exptl_absorpt_coefficient_mu 0.438
_exptl_absorpt_correction_T_max 0.856
_exptl_absorpt_correction_T_min 0.750
_exptl_absorpt_correction_type integration
_exptl_absorpt_process_details 'Face-indexed analytical'
_exptl_crystal_colour Colourless
_exptl_crystal_density_diffrn 1.559
_exptl_crystal_density_meas ?
_exptl_crystal_density_method 'not measured'
_exptl_crystal_description 'Tabular prism'
_exptl_crystal_F_000 1802
_exptl_crystal_size_max 0.74
_exptl_crystal_size_mid 0.70
_exptl_crystal_size_min 0.38
_refine_ls_extinction_coef ?
_refine_ls_extinction_method none
_refine_ls_goodness_of_fit_ref 2.116
_refine_ls_hydrogen_treatment mixed
_refine_ls_matrix_type full
_refine_ls_number_parameters 507
_refine_ls_number_reflns 9126
_refine_ls_number_restraints 0
_refine_ls_restrained_S_all 2.116
_refine_ls_R_factor_all 0.0400
_refine_ls_R_factor_gt 0.0321
_refine_ls_shift/su_max 0.002
_refine_ls_shift/su_mean 0.000
_refine_ls_structure_factor_coef Fsqd
_refine_ls_weighting_details 'calc w=1/[\s^2^(Fo^2^)+(0.0200P)^2^+0.0000P] where P=(Fo^2^+2Fc^2^)/3'
_refine_ls_weighting_scheme calc
_refine_ls_wR_factor_gt 0.0898
_refine_ls_wR_factor_ref 0.0905
_reflns_number_gt 7657
_reflns_number_total 9126
_reflns_threshold_expression >2sigma(I)
_cod_depositor_comments
;
The following automatic conversions were performed:
'_symmetry_cell_setting' value 'Monoclinic' changed to 'monoclinic'
according to '/home/saulius/struct/CIF-dictionaries/cif_core.dic'
dictionary named 'cif_core.dic' version 2.4.1 from
2010-06-29.

'_exptl_absorpt_correction_type' value 'Integration' changed
to 'integration' according to
'/home/saulius/struct/CIF-dictionaries/cif_core.dic' dictionary named
'cif_core.dic' version 2.4.1 from 2010-06-29.

Automatic conversion script
Id: cif_fix_enum 1527 2010-12-29 10:47:43Z saulius 
;
_cod_original_sg_symbol_H-M P2(1)/c
_cod_original_formula_sum 'C39.70 H34.10 Cl0.30 F10 N4 P Zr'
_cod_database_code 4060132

loop_
_symmetry_equiv_pos_as_xyz
'x, y, z'
'-x, y+1/2, -z+1/2'
'-x, -y, -z'
'x, -y-1/2, z-1/2'

loop_
_atom_site_label
_atom_site_type_symbol
_atom_site_fract_x
_atom_site_fract_y
_atom_site_fract_z
_atom_site_U_iso_or_equiv
_atom_site_adp_type
_atom_site_occupancy
_atom_site_symmetry_multiplicity
_atom_site_calc_flag
_atom_site_refinement_flags
_atom_site_disorder_assembly
_atom_site_disorder_group
Zr1 Zr 0.571912(12) 0.009791(14) 0.231718(8) 0.01858(6) Uani 1 1 d . . .
P1 P 0.75668(3) -0.00169(4) 0.31171(2) 0.01933(10) Uani 1 1 d . . .
F1 F 0.59342(8) 0.17310(9) 0.21974(5) 0.0271(3) Uani 1 1 d . . .
F2 F 0.59306(8) -0.15157(9) 0.21470(6) 0.0289(3) Uani 1 1 d . . .
N1 N 0.65441(11) 0.00536(13) 0.32763(7) 0.0217(3) Uani 1 1 d . . .
N2 N 0.72259(11) 0.00950(13) 0.23715(7) 0.0214(3) Uani 1 1 d . . .
N3 N 0.60246(12) 0.01126(13) 0.12306(8) 0.0262(4) Uani 1 1 d . . .
N4 N 0.91405(12) 0.00527(14) 0.24749(9) 0.0304(4) Uani 1 1 d . . .
C1 C 0.44401(15) -0.0606(2) 0.28116(13) 0.0416(6) Uani 1 1 d . . .
H1 H 0.4587 -0.1137 0.3132 0.050 Uiso 1 1 calc R . .
C2 C 0.44602(14) 0.0578(2) 0.28889(11) 0.0336(5) Uani 1 1 d . . .
H2 H 0.4625 0.0960 0.3270 0.040 Uiso 1 1 calc R . .
C3 C 0.41921(14) 0.10722(18) 0.23011(11) 0.0301(5) Uani 1 1 d . . .
H3 H 0.4131 0.1841 0.2219 0.036 Uiso 1 1 calc R . .
C4 C 0.40278(15) 0.02023(19) 0.18493(11) 0.0357(5) Uani 1 1 d . . .
H4 H 0.3861 0.0293 0.1415 0.043 Uiso 1 1 calc R . .
C5 C 0.41631(15) -0.08330(19) 0.21765(14) 0.0426(6) Uani 1 1 d . . .
H5 H 0.4080 -0.1546 0.1995 0.051 Uiso 1 1 calc R . .
C6 C 0.82206(14) 0.11309(17) 0.35135(10) 0.0251(4) Uani 1 1 d . . .
C7 C 0.78354(16) 0.21978(18) 0.33983(11) 0.0355(5) Uani 1 1 d . . .
H7 H 0.7291 0.2281 0.3112 0.043 Uiso 1 1 calc R . .
C8 C 0.82577(19) 0.3131(2) 0.37068(14) 0.0494(7) Uani 1 1 d . . .
H8 H 0.7997 0.3840 0.3627 0.059 Uiso 1 1 calc R . .
C9 C 0.90588(19) 0.3017(2) 0.41304(13) 0.0495(7) Uani 1 1 d . . .
H9 H 0.9335 0.3644 0.4344 0.059 Uiso 1 1 calc R . .
C10 C 0.94522(18) 0.1976(2) 0.42380(12) 0.0475(7) Uani 1 1 d . . .
H10 H 0.9998 0.1904 0.4523 0.057 Uiso 1 1 calc R . .
C11 C 0.90486(16) 0.1026(2) 0.39275(11) 0.0365(5) Uani 1 1 d . . .
H11 H 0.9330 0.0327 0.3996 0.044 Uiso 1 1 calc R . .
C12 C 0.80539(13) -0.13479(16) 0.33986(9) 0.0240(4) Uani 1 1 d . . .
C13 C 0.79526(14) -0.22520(17) 0.29787(10) 0.0290(5) Uani 1 1 d . . .
H13 H 0.7717 -0.2133 0.2553 0.035 Uiso 1 1 calc R . .
C14 C 0.82021(16) -0.33259(18) 0.31944(12) 0.0363(5) Uani 1 1 d . . .
H14 H 0.8139 -0.3924 0.2912 0.044 Uiso 1 1 calc R . .
C15 C 0.85434(17) -0.35158(19) 0.38251(12) 0.0426(6) Uani 1 1 d . . .
H15 H 0.8722 -0.4236 0.3966 0.051 Uiso 1 1 calc R . .
C16 C 0.86181(18) -0.2626(2) 0.42476(12) 0.0457(6) Uani 1 1 d . . .
H16 H 0.8831 -0.2756 0.4675 0.055 Uiso 1 1 calc R . .
C17 C 0.83797(16) -0.15522(19) 0.40383(10) 0.0350(5) Uani 1 1 d . . .
H17 H 0.8436 -0.0960 0.4325 0.042 Uiso 1 1 calc R . .
C18 C 0.63903(13) -0.00764(16) 0.38902(9) 0.0236(4) Uani 1 1 d . . .
C19 C 0.62924(14) 0.08430(18) 0.42742(10) 0.0296(5) Uani 1 1 d . . .
C20 C 0.61367(15) 0.0710(2) 0.48794(11) 0.0390(6) Uani 1 1 d . . .
C21 C 0.60645(16) -0.0354(3) 0.51171(10) 0.0418(6) Uani 1 1 d . . .
C22 C 0.61383(16) -0.1281(2) 0.47494(11) 0.0396(6) Uani 1 1 d . . .
C23 C 0.62867(14) -0.11315(18) 0.41463(10) 0.0288(5) Uani 1 1 d . . .
C24 C 0.76018(14) 0.00197(14) 0.18466(9) 0.0221(4) Uani 1 1 d . . .
C25 C 0.69933(15) 0.00200(15) 0.12571(9) 0.0259(4) Uani 1 1 d . . .
C26 C 0.73545(18) -0.00490(18) 0.07113(10) 0.0373(5) Uani 1 1 d . . .
C27 C 0.8276(2) -0.0114(2) 0.07392(12) 0.0452(6) Uani 1 1 d . . .
C28 C 0.88487(17) -0.00894(19) 0.13101(12) 0.0384(5) Uani 1 1 d . . .
C29 C 0.85436(14) -0.00233(16) 0.18736(10) 0.0275(4) Uani 1 1 d . . .
F19 F 0.63287(10) 0.18906(11) 0.40552(7) 0.0443(4) Uani 1 1 d . . .
F20 F 0.60269(11) 0.16134(15) 0.52245(7) 0.0618(5) Uani 1 1 d . . .
F21 F 0.59022(10) -0.04961(18) 0.56999(6) 0.0651(5) Uani 1 1 d . . .
F22 F 0.60578(12) -0.23143(14) 0.49749(7) 0.0607(5) Uani 1 1 d . . .
F23 F 0.63199(10) -0.20603(11) 0.38006(6) 0.0418(3) Uani 1 1 d . . .
F26 F 0.68182(12) -0.00475(13) 0.01366(6) 0.0545(4) Uani 1 1 d . . .
F27 F 0.85997(13) -0.01663(15) 0.01991(8) 0.0680(5) Uani 1 1 d . . .
F28 F 0.97449(11) -0.01093(13) 0.13181(8) 0.0562(4) Uani 1 1 d . . .
C30 C 0.56814(18) 0.11905(19) 0.09110(10) 0.0400(6) Uani 1 1 d . . .
H30X H 0.5768 0.1180 0.0483 0.060 Uiso 1 1 calc R . .
H30Y H 0.6007 0.1814 0.1131 0.060 Uiso 1 1 calc R . .
H30Z H 0.5048 0.1270 0.0914 0.060 Uiso 1 1 calc R . .
C31 C 0.55252(17) -0.08627(19) 0.08776(10) 0.0368(5) Uani 1 1 d . . .
H31X H 0.5793 -0.1557 0.1050 0.055 Uiso 1 1 calc R . .
H31Y H 0.5562 -0.0814 0.0440 0.055 Uiso 1 1 calc R . .
H31Z H 0.4902 -0.0840 0.0917 0.055 Uiso 1 1 calc R . .
C32 C 0.97855(16) -0.0883(2) 0.26211(14) 0.0484(7) Uani 1 1 d . . .
H32X H 0.9475 -0.1585 0.2516 0.073 Uiso 1 1 calc R . .
H32Y H 1.0051 -0.0874 0.3063 0.073 Uiso 1 1 calc R . .
H32Z H 1.0252 -0.0803 0.2380 0.073 Uiso 1 1 calc R . .
C33 C 0.96073(17) 0.1152(2) 0.25531(12) 0.0431(6) Uani 1 1 d . . .
H33X H 0.9167 0.1747 0.2483 0.065 Uiso 1 1 calc R . .
H33Y H 0.9998 0.1215 0.2254 0.065 Uiso 1 1 calc R . .
H33Z H 0.9960 0.1209 0.2973 0.065 Uiso 1 1 calc R . .
C34 C 0.19376(19) 1.0378(3) 0.38056(15) 0.0532(7) Uani 1 1 d . . .
C35 C 0.23200(18) 0.9773(3) 0.33978(14) 0.0561(8) Uani 1 1 d . A .
H35A H 0.2607 1.0162 0.3101 0.085(12) Uiso 1 1 d R . .
C36 C 0.2301(2) 0.8624(3) 0.33940(15) 0.0657(9) Uani 1 1 d . . .
H36A H 0.2571 0.8225 0.3110 0.079 Uiso 1 1 calc R A .
C37 C 0.1890(2) 0.8069(3) 0.38039(17) 0.0710(10) Uani 1 1 d . A .
H37A H 0.1869 0.7285 0.3796 0.085 Uiso 1 1 calc R . .
C38 C 0.1505(2) 0.8639(3) 0.42280(16) 0.0703(10) Uani 1 1 d . . .
H38A H 0.1233 0.8250 0.4514 0.084 Uiso 1 1 calc R A .
C39 C 0.1523(2) 0.9799(3) 0.42296(14) 0.0602(8) Uani 1 1 d . A .
H39A H 0.1256 1.0197 0.4515 0.072 Uiso 1 1 calc R . .
C40 C 0.1939 1.1560 0.3842 0.0880(8) Uani 0.70 1 d P A 1
H40X H 0.2451 1.1851 0.3690 0.132 Uiso 0.70 1 calc P B 1
H40Y H 0.1976 1.1787 0.4272 0.132 Uiso 0.70 1 calc P C 1
H40Z H 0.1392 1.1849 0.3587 0.132 Uiso 0.70 1 calc P D 1
Cl40 Cl 0.1939 1.1853 0.3847 0.0880(8) Uani 0.30 1 d P A 2

loop_
_atom_site_aniso_label
_atom_site_aniso_U_11
_atom_site_aniso_U_22
_atom_site_aniso_U_33
_atom_site_aniso_U_23
_atom_site_aniso_U_13
_atom_site_aniso_U_12
Zr1 0.01816(9) 0.01674(9) 0.02015(9) -0.00032(7) 0.00208(6) -0.00011(7)
P1 0.0185(2) 0.0210(2) 0.0181(2) -0.00077(18) 0.00263(17) -0.00044(19)
F1 0.0305(7) 0.0165(5) 0.0344(7) -0.0006(5) 0.0068(5) -0.0011(5)
F2 0.0343(7) 0.0185(5) 0.0329(7) -0.0008(5) 0.0044(5) 0.0013(5)
N1 0.0213(8) 0.0259(8) 0.0186(7) -0.0004(6) 0.0056(6) -0.0016(7)
N2 0.0193(8) 0.0273(8) 0.0181(7) 0.0001(6) 0.0045(6) 0.0006(7)
N3 0.0330(9) 0.0232(8) 0.0197(8) -0.0026(6) -0.0015(7) 0.0005(7)
N4 0.0221(8) 0.0310(9) 0.0392(10) -0.0004(8) 0.0088(7) -0.0012(7)
C1 0.0222(12) 0.0418(13) 0.0624(18) 0.0223(12) 0.0125(11) -0.0008(10)
C2 0.0210(11) 0.0476(13) 0.0340(12) -0.0037(10) 0.0100(9) 0.0001(10)
C3 0.0195(11) 0.0249(10) 0.0456(13) 0.0012(9) 0.0059(9) 0.0044(8)
C4 0.0213(10) 0.0448(13) 0.0374(12) -0.0057(10) -0.0028(9) 0.0040(9)
C5 0.0200(11) 0.0286(11) 0.077(2) -0.0086(12) 0.0048(12) -0.0064(9)
C6 0.0231(10) 0.0255(10) 0.0276(11) -0.0052(8) 0.0074(9) -0.0049(8)
C7 0.0309(12) 0.0293(11) 0.0463(14) -0.0003(10) 0.0072(10) -0.0039(9)
C8 0.0512(17) 0.0256(11) 0.073(2) -0.0074(12) 0.0172(15) -0.0092(11)
C9 0.0497(17) 0.0402(14) 0.0606(17) -0.0203(13) 0.0161(14) -0.0236(12)
C10 0.0371(14) 0.0559(16) 0.0455(15) -0.0115(12) -0.0018(12) -0.0162(12)
C11 0.0308(12) 0.0380(12) 0.0374(13) -0.0061(10) -0.0014(10) -0.0042(10)
C12 0.0199(10) 0.0229(9) 0.0281(11) 0.0026(8) 0.0019(8) -0.0006(7)
C13 0.0274(11) 0.0293(10) 0.0296(11) -0.0008(8) 0.0041(9) 0.0007(9)
C14 0.0367(13) 0.0256(10) 0.0455(14) -0.0043(10) 0.0056(11) 0.0006(9)
C15 0.0424(15) 0.0271(11) 0.0536(16) 0.0085(10) -0.0018(12) 0.0041(10)
C16 0.0501(16) 0.0388(13) 0.0391(14) 0.0085(11) -0.0135(12) -0.0013(12)
C17 0.0394(13) 0.0316(11) 0.0284(11) -0.0003(9) -0.0074(10) -0.0020(10)
C18 0.0197(9) 0.0309(10) 0.0203(9) -0.0020(8) 0.0040(7) -0.0040(8)
C19 0.0239(11) 0.0339(11) 0.0314(12) -0.0067(9) 0.0064(9) -0.0027(9)
C20 0.0257(12) 0.0647(17) 0.0278(12) -0.0207(11) 0.0079(10) -0.0052(11)
C21 0.0248(11) 0.0819(19) 0.0191(10) 0.0009(11) 0.0053(9) -0.0095(12)
C22 0.0315(13) 0.0544(15) 0.0311(12) 0.0144(11) 0.0014(10) -0.0137(11)
C23 0.0276(11) 0.0347(11) 0.0240(10) -0.0001(9) 0.0048(9) -0.0055(9)
C24 0.0289(10) 0.0175(9) 0.0218(9) -0.0009(7) 0.0093(8) -0.0002(8)
C25 0.0349(11) 0.0219(9) 0.0213(9) -0.0025(8) 0.0066(8) -0.0005(8)
C26 0.0549(15) 0.0367(12) 0.0223(10) -0.0042(9) 0.0124(10) -0.0053(11)
C27 0.0635(17) 0.0463(14) 0.0354(13) -0.0105(11) 0.0332(13) -0.0077(13)
C28 0.0410(13) 0.0354(12) 0.0465(14) -0.0064(10) 0.0278(11) -0.0027(10)
C29 0.0284(10) 0.0239(10) 0.0335(11) -0.0028(8) 0.0142(9) -0.0004(8)
F19 0.0514(9) 0.0303(7) 0.0547(9) -0.0099(6) 0.0194(7) -0.0002(6)
F20 0.0543(10) 0.0861(12) 0.0495(9) -0.0408(9) 0.0212(8) -0.0052(9)
F21 0.0407(9) 0.1353(16) 0.0210(7) 0.0033(9) 0.0099(6) -0.0172(10)
F22 0.0633(11) 0.0692(11) 0.0483(9) 0.0296(8) 0.0077(8) -0.0211(9)
F23 0.0538(9) 0.0274(7) 0.0453(8) -0.0013(6) 0.0121(7) -0.0104(6)
F26 0.0764(12) 0.0681(11) 0.0197(7) -0.0047(6) 0.0113(7) -0.0069(8)
F27 0.0878(14) 0.0866(13) 0.0436(9) -0.0166(9) 0.0471(9) -0.0132(10)
F28 0.0429(9) 0.0684(11) 0.0689(11) -0.0130(8) 0.0395(8) -0.0023(7)
C30 0.0564(16) 0.0348(12) 0.0249(11) 0.0068(9) -0.0015(11) 0.0086(11)
C31 0.0435(14) 0.0372(12) 0.0268(11) -0.0114(9) -0.0003(10) -0.0046(10)
C32 0.0274(13) 0.0520(16) 0.0682(19) 0.0083(13) 0.0152(13) 0.0125(11)
C33 0.0345(14) 0.0468(14) 0.0511(15) -0.0076(12) 0.0158(12) -0.0139(11)
C34 0.0353(14) 0.0564(17) 0.0591(18) 0.0028(14) -0.0121(13) 0.0002(12)
C35 0.0306(14) 0.088(2) 0.0459(16) 0.0134(16) -0.0005(12) -0.0004(14)
C36 0.0488(19) 0.089(3) 0.0553(19) -0.0130(18) 0.0008(15) 0.0163(17)
C37 0.069(2) 0.0544(19) 0.080(2) 0.0038(18) -0.008(2) 0.0011(17)
C38 0.057(2) 0.093(3) 0.061(2) 0.0251(19) 0.0105(17) -0.0067(19)
C39 0.0474(17) 0.088(2) 0.0434(16) -0.0088(16) 0.0048(13) 0.0094(16)
C40 0.0667(13) 0.0251(11) 0.151(2) 0.0040(12) -0.0292(13) -0.0062(9)
Cl40 0.0667(13) 0.0251(11) 0.151(2) 0.0040(12) -0.0292(13) -0.0062(9)
